data_7222480
loop_
_publ_author_name
'Redshaw, Carl'
'Walton, Mark'
'Elsegood, Mark Robert James'
'Prior, Timothy J.'
'Michiue, Kenji'

_publ_section_title
;
 Vanadium(V) tetra-phenolate complexes: Synthesis, structural studies and
 ethylene homo-(co-)polymerization capability
;
_journal_name_full 'RSC Adv.'
_journal_paper_doi 10.1039/C5RA20177B
_journal_year 2015
_chemical_formula_moiety 'C79 H106 F3 N O7 V2, C H2 Cl2'
_chemical_formula_sum 'C80 H108 Cl2 F3 N O7 V2'
_chemical_formula_weight 1425.45
_chemical_name_systematic
; 
 ? 
;
_space_group_crystal_system triclinic
_space_group_IT_number 2
_space_group_name_Hall '-P 1'
_space_group_name_H-M_alt 'P -1'
_symmetry_space_group_name_Hall '-P 1'
_symmetry_space_group_name_H-M 'P -1'
_atom_sites_solution_hydrogens geom
_atom_sites_solution_primary direct
_atom_sites_solution_secondary difmap
_audit_creation_method SHELXL-2014/7
_audit_update_record
;
2015-06-02 deposited with the CCDC.
2015-10-07 downloaded from the CCDC.
;
_cell_angle_alpha 79.20(4)
_cell_angle_beta 80.90(3)
_cell_angle_gamma 84.40(4)
_cell_formula_units_Z 1
_cell_length_a 9.413(7)
_cell_length_b 11.244(8)
_cell_length_c 19.369(13)
_cell_measurement_reflns_used 3444
_cell_measurement_temperature 100(2)
_cell_measurement_theta_max 25.1
_cell_measurement_theta_min 2.2
_cell_volume 1983(2)
_computing_cell_refinement
;
CrystalClear-SM Expert 3.1 b27 (Rigaku, 2012)
;
_computing_data_collection
;
CrystalClear-SM Expert 3.1 b27 (Rigaku, 2012)
;
_computing_data_reduction
;
CrystalClear-SM Expert 3.1 b27 (Rigaku, 2012)
;
_computing_molecular_graphics 'Bruker SHELXTL'
_computing_publication_material 'Bruker SHELXTL'
_computing_structure_refinement 'SHELXL-2014/7 (Sheldrick, 2014)'
_computing_structure_solution 'SHELXS97 (Sheldrick 2008)'
_diffrn_ambient_temperature 100(2)
_diffrn_detector_area_resol_mean 28.5714
_diffrn_measured_fraction_theta_full 0.997
_diffrn_measured_fraction_theta_max 0.997
_diffrn_measurement_device
;
AFC12 (Right): Kappa 3 circle
;
_diffrn_measurement_device_type
;
Rigaku Saturn724+ (2x2 bin mode)
;
_diffrn_measurement_method 'profile data from \w-scans'
_diffrn_radiation_type MoK\a
_diffrn_radiation_wavelength 0.71073
_diffrn_reflns_av_R_equivalents 0.0721
_diffrn_reflns_av_unetI/netI 0.0826
_diffrn_reflns_laue_measured_fraction_full 0.997
_diffrn_reflns_laue_measured_fraction_max 0.997
_diffrn_reflns_limit_h_max 10
_diffrn_reflns_limit_h_min -10
_diffrn_reflns_limit_k_max 11
_diffrn_reflns_limit_k_min -12
_diffrn_reflns_limit_l_max 20
_diffrn_reflns_limit_l_min -20
_diffrn_reflns_number 17204
_diffrn_reflns_point_group_measured_fraction_full 0.997
_diffrn_reflns_point_group_measured_fraction_max 0.997
_diffrn_reflns_theta_full 22.499
_diffrn_reflns_theta_max 22.499
_diffrn_reflns_theta_min 2.299
_diffrn_source 'Rotating Anode'
_exptl_absorpt_coefficient_mu 0.360
_exptl_absorpt_correction_T_max 1.000
_exptl_absorpt_correction_T_min 0.796
_exptl_absorpt_correction_type multi-scan
_exptl_absorpt_process_details
;
Absorption correction applied within 
CrystalClear-SM software.
;
_exptl_crystal_colour 'dark Red'
_exptl_crystal_density_diffrn 1.193
_exptl_crystal_description plate
_exptl_crystal_F_000 758
_exptl_crystal_size_max 0.070
_exptl_crystal_size_mid 0.040
_exptl_crystal_size_min 0.020
_refine_diff_density_max 0.549
_refine_diff_density_min -0.545
_refine_diff_density_rms 0.078
_refine_ls_extinction_method none
_refine_ls_goodness_of_fit_ref 1.106
_refine_ls_hydrogen_treatment constr
_refine_ls_matrix_type full
_refine_ls_number_parameters 527
_refine_ls_number_reflns 5167
_refine_ls_number_restraints 280
_refine_ls_restrained_S_all 1.098
_refine_ls_R_factor_all 0.1424
_refine_ls_R_factor_gt 0.1053
_refine_ls_shift/su_max 0.000
_refine_ls_shift/su_mean 0.000
_refine_ls_structure_factor_coef Fsqd
_refine_ls_weighting_details 'w=1/[\s^2^(Fo^2^)+(0.1285P)^2^+4.2139P] where P=(Fo^2^+2Fc^2^)/3'
_refine_ls_weighting_scheme calc
_refine_ls_wR_factor_gt 0.2530
_refine_ls_wR_factor_ref 0.2815
_reflns_Friedel_coverage 0.000
_reflns_number_gt 3631
_reflns_number_total 5167
_reflns_threshold_expression 'I > 2\s(I)'
_cod_data_source_file c5ra20177b2.cif
_cod_data_source_block 7
_cod_depositor_comments
;
The following automatic conversions were performed:

'_exptl_absorpt_correction_type' value 'Multi-scan' changed to
'multi-scan' according to
/usr/data/users/saulius/crontab/automatic-downloads/rss-feeds/RSC/lib/dictionaries/cif_core.dic
dictionary named 'cif_core.dic' version 2.4.2 from 2011-04-26.

Automatic conversion script
Id: cif_fix_values 3271 2015-04-21 07:52:19Z andrius 
;
_cod_database_code 7222480
_shelx_shelxl_version_number 2014/7
_shelx_space_group_comment
; 
The symmetry employed for this shelxl refinement is uniquely defined 
by the following loop, which should always be used as a source of 
symmetry information in preference to the above space-group names. 
They are only intended as comments. 
;
_shelx_estimated_absorpt_t_min 0.975
_shelx_estimated_absorpt_t_max 0.993

loop_
_space_group_symop_operation_xyz
'x, y, z'
'-x, -y, -z'

loop_
_atom_site_label
_atom_site_type_symbol
_atom_site_fract_x
_atom_site_fract_y
_atom_site_fract_z
_atom_site_U_iso_or_equiv
_atom_site_adp_type
_atom_site_occupancy
_atom_site_site_symmetry_order
_atom_site_calc_flag
_atom_site_refinement_flags_posn
_atom_site_refinement_flags_adp
_atom_site_refinement_flags_occupancy
_atom_site_disorder_assembly
_atom_site_disorder_group
V1 V 0.45653(13) 0.30064(11) 0.81324(7) 0.0481(5) Uani 1 1 d . . . . .
N1 N 0.3253(6) 0.2228(5) 0.8548(3) 0.0593(15) Uani 0.5 1 d . U P A -1
C1 C 0.2129(10) 0.1431(9) 0.8866(6) 0.056(3) Uani 0.5 1 d D U P A -1
C2 C 0.1569(14) 0.0726(12) 0.8490(7) 0.059(4) Uani 0.5 1 d D U P A -1
H2 H 0.1894 0.0762 0.7997 0.071 Uiso 0.5 1 calc R U P A -1
C3 C 0.0518(14) -0.0043(12) 0.8840(7) 0.055(3) Uani 0.5 1 d D U P A -1
H3 H 0.0152 -0.0570 0.8590 0.066 Uiso 0.5 1 calc R U P A -1
C4 C 0.0017(13) -0.0050(12) 0.9521(7) 0.056(3) Uani 0.5 1 d D U P A -1
C5 C 0.0523(17) 0.0668(14) 0.9894(7) 0.068(4) Uani 0.5 1 d D U P A -1
H5 H 0.0139 0.0662 1.0379 0.082 Uiso 0.5 1 calc R U P A -1
C6 C 0.1614(18) 0.1422(16) 0.9566(8) 0.067(4) Uani 0.5 1 d D U P A -1
H6 H 0.1995 0.1923 0.9826 0.080 Uiso 0.5 1 calc R U P A -1
C7 C -0.1112(17) -0.0914(17) 0.9901(9) 0.073(3) Uani 0.5 1 d D U P A -1
F1 F -0.1964(10) -0.1194(9) 0.9459(6) 0.085(3) Uani 0.5 1 d D U P A -1
F2 F -0.1979(11) -0.0461(11) 1.0430(6) 0.097(3) Uani 0.5 1 d D U P A -1
F3 F -0.0511(11) -0.2003(9) 1.0185(6) 0.092(3) Uani 0.5 1 d D U P A -1
O4 O 0.3253(6) 0.2228(5) 0.8548(3) 0.0593(15) Uani 0.5 1 d . . P A 2
O1 O 0.5768(5) 0.3180(5) 0.8692(3) 0.0545(13) Uani 1 1 d . U . . .
C8 C 0.6083(10) 0.2876(8) 0.9419(5) 0.072(2) Uani 1 1 d . U . . .
C9 C 0.6252(14) 0.1493(9) 0.9621(5) 0.108(3) Uani 1 1 d . U . . .
H9A H 0.5308 0.1161 0.9675 0.162 Uiso 1 1 calc R U . . .
H9B H 0.6648 0.1272 1.0070 0.162 Uiso 1 1 calc R U . . .
H9C H 0.6908 0.1161 0.9247 0.162 Uiso 1 1 calc R U . . .
C10 C 0.4815(11) 0.3306(10) 0.9911(5) 0.095(3) Uani 1 1 d . U . . .
H10A H 0.4588 0.4175 0.9758 0.143 Uiso 1 1 calc R U . . .
H10B H 0.5054 0.3163 1.0396 0.143 Uiso 1 1 calc R U . . .
H10C H 0.3979 0.2858 0.9900 0.143 Uiso 1 1 calc R U . . .
C11 C 0.7439(12) 0.3448(12) 0.9418(6) 0.115(4) Uani 1 1 d . U . . .
H11A H 0.8198 0.3153 0.9070 0.173 Uiso 1 1 calc R U . . .
H11B H 0.7735 0.3238 0.9891 0.173 Uiso 1 1 calc R U . . .
H11C H 0.7281 0.4332 0.9293 0.173 Uiso 1 1 calc R U . . .
O2 O 0.3753(5) 0.4463(4) 0.7772(2) 0.0440(12) Uani 1 1 d . . . . .
C12 C 0.2521(6) 0.4660(6) 0.7447(3) 0.0390(16) Uani 1 1 d . . . . .
C13 C 0.1265(7) 0.5269(6) 0.7755(4) 0.0439(17) Uani 1 1 d . . . . .
C14 C 0.0063(7) 0.5348(6) 0.7427(4) 0.0475(18) Uani 1 1 d . . . . .
H14 H -0.0809 0.5707 0.7644 0.057 Uiso 1 1 calc R U . . .
C15 C 0.0040(7) 0.4935(6) 0.6796(4) 0.0443(17) Uani 1 1 d . . . . .
C16 C 0.1336(7) 0.4438(6) 0.6468(4) 0.0419(17) Uani 1 1 d . . . . .
H16 H 0.1371 0.4201 0.6020 0.050 Uiso 1 1 calc R U . . .
C17 C 0.2573(7) 0.4287(5) 0.6793(3) 0.0357(15) Uani 1 1 d . . . . .
C18 C 0.1218(7) 0.5811(6) 0.8436(4) 0.0493(18) Uani 1 1 d . . . . .
C19 C 0.1381(9) 0.4808(7) 0.9077(4) 0.062(2) Uani 1 1 d . . . . .
H19A H 0.1246 0.5165 0.9509 0.093 Uiso 1 1 calc R U . . .
H19B H 0.2347 0.4395 0.9015 0.093 Uiso 1 1 calc R U . . .
H19C H 0.0655 0.4221 0.9118 0.093 Uiso 1 1 calc R U . . .
C20 C -0.0208(8) 0.6547(7) 0.8617(4) 0.061(2) Uani 1 1 d . . . . .
H20A H -0.1009 0.6020 0.8694 0.091 Uiso 1 1 calc R U . . .
H20B H -0.0340 0.7216 0.8223 0.091 Uiso 1 1 calc R U . . .
H20C H -0.0185 0.6874 0.9049 0.091 Uiso 1 1 calc R U . . .
C21 C 0.2450(8) 0.6665(7) 0.8332(4) 0.062(2) Uani 1 1 d . . . . .
H21A H 0.2330 0.7325 0.7932 0.093 Uiso 1 1 calc R U . . .
H21B H 0.3379 0.6207 0.8234 0.093 Uiso 1 1 calc R U . . .
H21C H 0.2425 0.7005 0.8765 0.093 Uiso 1 1 calc R U . . .
C22 C -0.1311(7) 0.5042(7) 0.6428(4) 0.053(2) Uani 1 1 d . . . . .
C23 C -0.2682(7) 0.5214(7) 0.6944(4) 0.059(2) Uani 1 1 d . . . . .
H23A H -0.2748 0.4517 0.7334 0.089 Uiso 1 1 calc R U . . .
H23B H -0.3522 0.5278 0.6695 0.089 Uiso 1 1 calc R U . . .
H23C H -0.2658 0.5957 0.7136 0.089 Uiso 1 1 calc R U . . .
C24 C -0.1212(10) 0.6115(11) 0.5825(6) 0.114(4) Uani 1 1 d . . . . .
H24A H -0.1205 0.6862 0.6017 0.172 Uiso 1 1 calc R U . . .
H24B H -0.2045 0.6169 0.5572 0.172 Uiso 1 1 calc R U . . .
H24C H -0.0323 0.6010 0.5497 0.172 Uiso 1 1 calc R U . . .
C25 C -0.1468(9) 0.3845(9) 0.6174(6) 0.090(3) Uani 1 1 d . . . . .
H25A H -0.0667 0.3712 0.5800 0.135 Uiso 1 1 calc R U . . .
H25B H -0.2383 0.3895 0.5986 0.135 Uiso 1 1 calc R U . . .
H25C H -0.1452 0.3168 0.6574 0.135 Uiso 1 1 calc R U . . .
C26 C 0.4000(6) 0.3733(6) 0.6442(3) 0.0364(15) Uani 1 1 d . . . . .
C27 C 0.4440(6) 0.4373(6) 0.5676(3) 0.0368(16) Uani 1 1 d . . . . .
C28 C 0.4142(7) 0.5628(6) 0.5485(3) 0.0383(16) Uani 1 1 d . . . . .
H28 H 0.3554 0.6067 0.5812 0.046 Uiso 1 1 calc R U . . .
C29 C 0.5294(7) 0.3770(6) 0.5179(4) 0.0401(16) Uani 1 1 d . . . . .
H29 H 0.5498 0.2919 0.5297 0.048 Uiso 1 1 calc R U . . .
O3 O 0.5467(4) 0.2197(4) 0.7449(2) 0.0418(11) Uani 1 1 d . . . . .
C30 C 0.4784(7) 0.1637(6) 0.7025(3) 0.0421(17) Uani 1 1 d . . . . .
C31 C 0.4936(7) 0.0347(6) 0.7085(4) 0.0433(17) Uani 1 1 d . . . . .
C32 C 0.4134(7) -0.0139(6) 0.6674(4) 0.0457(18) Uani 1 1 d . . . . .
H32 H 0.4188 -0.0996 0.6714 0.055 Uiso 1 1 calc R U . . .
C33 C 0.3265(7) 0.0542(6) 0.6212(4) 0.0457(18) Uani 1 1 d . . . . .
C34 C 0.3245(7) 0.1805(6) 0.6135(4) 0.0450(18) Uani 1 1 d . . . . .
H34 H 0.2700 0.2302 0.5803 0.054 Uiso 1 1 calc R U . . .
C35 C 0.4009(7) 0.2346(6) 0.6537(3) 0.0394(16) Uani 1 1 d . . . . .
C36 C 0.5952(7) -0.0452(6) 0.7560(4) 0.0500(19) Uani 1 1 d . . . . .
C37 C 0.6108(9) -0.1764(7) 0.7429(5) 0.071(2) Uani 1 1 d . . . . .
H37A H 0.5193 -0.2141 0.7604 0.107 Uiso 1 1 calc R U . . .
H37B H 0.6869 -0.2221 0.7682 0.107 Uiso 1 1 calc R U . . .
H37C H 0.6361 -0.1769 0.6919 0.107 Uiso 1 1 calc R U . . .
C38 C 0.7457(8) 0.0013(8) 0.7375(6) 0.090(3) Uani 1 1 d . . . . .
H38A H 0.7816 -0.0008 0.6874 0.135 Uiso 1 1 calc R U . . .
H38B H 0.8107 -0.0504 0.7673 0.135 Uiso 1 1 calc R U . . .
H38C H 0.7416 0.0848 0.7460 0.135 Uiso 1 1 calc R U . . .
C39 C 0.5361(12) -0.0487(8) 0.8341(4) 0.091(3) Uani 1 1 d . . . . .
H39A H 0.5316 0.0332 0.8453 0.136 Uiso 1 1 calc R U . . .
H39B H 0.5995 -0.1032 0.8634 0.136 Uiso 1 1 calc R U . . .
H39C H 0.4391 -0.0782 0.8438 0.136 Uiso 1 1 calc R U . . .
C40 C 0.2338(7) -0.0028(6) 0.5793(4) 0.0558(18) Uani 1 1 d D U . . .
C41 C 0.2599(15) -0.1407(9) 0.5888(7) 0.085(4) Uani 0.791(12) 1 d D U P B 1
H41A H 0.3632 -0.1624 0.5775 0.127 Uiso 0.791(12) 1 calc R U P B 1
H41B H 0.2261 -0.1766 0.6381 0.127 Uiso 0.791(12) 1 calc R U P B 1
H41C H 0.2070 -0.1716 0.5570 0.127 Uiso 0.791(12) 1 calc R U P B 1
C42 C 0.2833(10) 0.0432(10) 0.4968(5) 0.062(3) Uani 0.791(12) 1 d D U P B 1
H42A H 0.3848 0.0165 0.4842 0.093 Uiso 0.791(12) 1 calc R U P B 1
H42B H 0.2239 0.0094 0.4690 0.093 Uiso 0.791(12) 1 calc R U P B 1
H42C H 0.2716 0.1321 0.4865 0.093 Uiso 0.791(12) 1 calc R U P B 1
C43 C 0.0781(10) 0.0407(13) 0.5953(8) 0.074(4) Uani 0.791(12) 1 d D U P B 1
H43A H 0.0695 0.1296 0.5881 0.111 Uiso 0.791(12) 1 calc R U P B 1
H43B H 0.0221 0.0129 0.5636 0.111 Uiso 0.791(12) 1 calc R U P B 1
H43C H 0.0411 0.0080 0.6447 0.111 Uiso 0.791(12) 1 calc R U P B 1
C41X C 0.162(4) -0.111(3) 0.6333(18) 0.075(9) Uani 0.209(12) 1 d D U P B 2
H41D H 0.1011 -0.1508 0.6091 0.112 Uiso 0.209(12) 1 calc R U P B 2
H41E H 0.2374 -0.1697 0.6511 0.112 Uiso 0.209(12) 1 calc R U P B 2
H41F H 0.1026 -0.0794 0.6731 0.112 Uiso 0.209(12) 1 calc R U P B 2
C42X C 0.313(4) -0.062(4) 0.5155(17) 0.083(10) Uani 0.209(12) 1 d D U P B 2
H42D H 0.2414 -0.0951 0.4935 0.124 Uiso 0.209(12) 1 calc R U P B 2
H42E H 0.3644 -0.0013 0.4803 0.124 Uiso 0.209(12) 1 calc R U P B 2
H42F H 0.3813 -0.1284 0.5327 0.124 Uiso 0.209(12) 1 calc R U P B 2
C43X C 0.104(3) 0.080(3) 0.555(2) 0.055(8) Uani 0.209(12) 1 d D U P B 2
H43D H 0.0501 0.0379 0.5291 0.082 Uiso 0.209(12) 1 calc R U P B 2
H43E H 0.0402 0.1016 0.5972 0.082 Uiso 0.209(12) 1 calc R U P B 2
H43F H 0.1380 0.1546 0.5246 0.082 Uiso 0.209(12) 1 calc R U P B 2
Cl1 Cl 0.0916(8) -0.0221(8) 0.8090(5) 0.145(3) Uani 0.5 1 d D U P C -2
C45 C 0.084(4) 0.1194(18) 0.7902(17) 0.177(9) Uani 0.5 1 d D U P C -2
H45A H 0.1517 0.1454 0.8178 0.212 Uiso 0.5 1 calc R U P C -2
H45B H 0.1270 0.1389 0.7397 0.212 Uiso 0.5 1 calc R U P C -2
Cl2 Cl -0.0523(15) 0.2051(8) 0.7984(7) 0.215(5) Uani 0.5 1 d D U P C -2

loop_
_atom_site_aniso_label
_atom_site_aniso_U_11
_atom_site_aniso_U_22
_atom_site_aniso_U_33
_atom_site_aniso_U_23
_atom_site_aniso_U_13
_atom_site_aniso_U_12
V1 0.0455(8) 0.0682(9) 0.0359(8) -0.0135(6) -0.0120(6) -0.0108(6)
N1 0.050(3) 0.082(4) 0.049(4) -0.013(3) -0.005(3) -0.015(3)
C1 0.052(7) 0.067(7) 0.049(6) -0.012(5) -0.003(5) -0.011(6)
C2 0.059(7) 0.066(8) 0.053(6) -0.015(5) -0.002(5) -0.017(6)
C3 0.049(7) 0.058(7) 0.060(6) -0.012(5) -0.003(5) -0.010(5)
C4 0.044(6) 0.062(6) 0.060(6) -0.005(5) -0.011(4) -0.003(5)
C5 0.063(8) 0.082(9) 0.060(7) -0.015(6) 0.003(6) -0.021(7)
C6 0.067(8) 0.085(9) 0.052(6) -0.015(6) 0.001(6) -0.022(8)
C7 0.055(7) 0.082(6) 0.078(7) -0.005(5) -0.001(4) -0.021(5)
F1 0.064(5) 0.094(6) 0.099(7) -0.011(5) -0.012(5) -0.029(5)
F2 0.076(6) 0.111(7) 0.101(7) -0.023(6) 0.016(5) -0.027(5)
F3 0.083(6) 0.088(5) 0.098(8) 0.007(5) -0.011(5) -0.018(4)
O4 0.050(3) 0.082(4) 0.049(4) -0.013(3) -0.005(3) -0.015(3)
O1 0.049(3) 0.082(3) 0.041(3) -0.016(2) -0.020(2) -0.010(2)
C8 0.083(5) 0.093(5) 0.047(4) -0.016(4) -0.034(4) -0.001(4)
C9 0.157(10) 0.107(6) 0.060(6) 0.003(5) -0.040(6) -0.007(5)
C10 0.115(7) 0.124(8) 0.052(5) -0.021(5) -0.018(5) -0.012(5)
C11 0.117(7) 0.179(10) 0.062(7) 0.004(6) -0.050(5) -0.057(7)
O2 0.043(3) 0.061(3) 0.032(3) -0.014(2) -0.010(2) -0.007(2)
C12 0.034(4) 0.052(4) 0.034(4) -0.007(3) -0.011(3) -0.011(3)
C13 0.041(4) 0.056(4) 0.037(4) -0.011(3) -0.004(3) -0.011(3)
C14 0.042(4) 0.058(5) 0.044(5) -0.017(4) -0.002(3) -0.004(3)
C15 0.039(4) 0.050(4) 0.047(5) -0.014(4) -0.011(3) 0.001(3)
C16 0.039(4) 0.056(4) 0.035(4) -0.006(3) -0.013(3) -0.012(3)
C17 0.041(4) 0.043(4) 0.024(4) -0.010(3) 0.000(3) -0.007(3)
C18 0.047(4) 0.060(5) 0.043(5) -0.020(4) -0.003(3) -0.002(3)
C19 0.066(5) 0.085(6) 0.036(5) -0.019(4) 0.001(4) -0.008(4)
C20 0.069(5) 0.074(5) 0.045(5) -0.031(4) -0.007(4) 0.003(4)
C21 0.066(5) 0.076(5) 0.054(5) -0.032(4) -0.011(4) -0.011(4)
C22 0.034(4) 0.081(5) 0.048(5) -0.019(4) -0.009(3) -0.001(4)
C23 0.038(4) 0.077(5) 0.071(6) -0.027(4) -0.016(4) -0.002(4)
C24 0.068(6) 0.182(11) 0.077(8) 0.047(8) -0.036(6) -0.023(7)
C25 0.052(5) 0.127(8) 0.118(9) -0.080(7) -0.035(5) 0.008(5)
C26 0.038(4) 0.050(4) 0.020(3) -0.009(3) 0.002(3) -0.004(3)
C27 0.030(3) 0.060(5) 0.024(4) -0.015(3) -0.004(3) -0.006(3)
C28 0.038(4) 0.045(4) 0.034(4) -0.014(3) -0.002(3) -0.004(3)
C29 0.039(4) 0.041(4) 0.042(4) -0.008(3) -0.011(3) -0.002(3)
O3 0.043(3) 0.053(3) 0.035(3) -0.011(2) -0.009(2) -0.013(2)
C30 0.037(4) 0.064(5) 0.030(4) -0.014(3) -0.001(3) -0.016(3)
C31 0.033(4) 0.055(5) 0.043(4) -0.009(3) -0.001(3) -0.014(3)
C32 0.046(4) 0.047(4) 0.049(5) -0.014(4) -0.011(4) -0.010(3)
C33 0.049(4) 0.054(5) 0.039(4) -0.021(3) -0.006(3) -0.008(3)
C34 0.035(4) 0.061(5) 0.046(5) -0.015(4) -0.018(3) -0.006(3)
C35 0.038(4) 0.050(4) 0.032(4) -0.011(3) -0.006(3) -0.004(3)
C36 0.051(4) 0.052(4) 0.047(5) -0.010(4) -0.011(4) 0.003(3)
C37 0.075(6) 0.069(6) 0.074(6) -0.015(5) -0.030(5) 0.013(4)
C38 0.043(5) 0.085(6) 0.136(10) 0.013(6) -0.041(5) 0.004(4)
C39 0.151(9) 0.079(6) 0.038(5) 0.001(4) -0.030(6) 0.014(6)
C40 0.045(4) 0.074(4) 0.059(5) -0.031(4) -0.013(3) -0.010(3)
C41 0.106(9) 0.075(6) 0.090(9) -0.036(5) -0.034(7) -0.012(5)
C42 0.059(6) 0.079(7) 0.060(5) -0.028(5) -0.022(4) -0.012(5)
C43 0.043(5) 0.109(9) 0.086(9) -0.051(7) -0.008(5) -0.016(5)
C41X 0.064(18) 0.084(13) 0.082(15) -0.026(11) -0.011(12) -0.011(11)
C42X 0.078(18) 0.09(2) 0.086(14) -0.044(13) -0.002(12) -0.008(14)
C43X 0.050(12) 0.066(13) 0.068(19) -0.041(11) -0.024(11) -0.021(10)
Cl1 0.136(6) 0.172(6) 0.134(7) -0.030(5) -0.032(5) -0.013(5)
C45 0.29(2) 0.151(11) 0.12(2) -0.045(11) -0.109(16) -0.013(10)
Cl2 0.324(14) 0.109(6) 0.231(12) -0.023(6) -0.105(10) -0.026(6)

loop_
_atom_type_symbol
_atom_type_description
_atom_type_scat_dispersion_real
_atom_type_scat_dispersion_imag
_atom_type_scat_source
C C 0.0033 0.0016 'International Tables Vol C Tables 4.2.6.8 and 6.1.1.4'
H H 0.0000 0.0000 'International Tables Vol C Tables 4.2.6.8 and 6.1.1.4'
N N 0.0061 0.0033 'International Tables Vol C Tables 4.2.6.8 and 6.1.1.4'
O O 0.0106 0.0060 'International Tables Vol C Tables 4.2.6.8 and 6.1.1.4'
F F 0.0171 0.0103 'International Tables Vol C Tables 4.2.6.8 and 6.1.1.4'
V V 0.3005 0.5294 'International Tables Vol C Tables 4.2.6.8 and 6.1.1.4'
Cl Cl 0.1484 0.1585 'International Tables Vol C Tables 4.2.6.8 and 6.1.1.4'

loop_
_geom_angle_atom_site_label_1
_geom_angle_atom_site_label_2
_geom_angle_atom_site_label_3
_geom_angle
_geom_angle_site_symmetry_1
O4 V1 O1 111.8(3) .
N1 V1 O1 111.8(3) .
O4 V1 O3 106.8(3) .
N1 V1 O3 106.8(3) .
O1 V1 O3 109.9(2) .
O4 V1 O2 105.7(3) .
N1 V1 O2 105.7(3) .
O1 V1 O2 110.3(2) .
O3 V1 O2 112.3(2) .
C1 N1 V1 173.4(6) .
C2 C1 C6 120.5(8) .
C2 C1 N1 122.2(9) .
C6 C1 N1 117.2(9) .
C1 C2 C3 118.8(8) .
C4 C3 C2 120.5(8) .
C3 C4 C5 121.4(9) .
C3 C4 C7 120.0(12) .
C5 C4 C7 118.6(12) .
C4 C5 C6 119.6(9) .
C1 C6 C5 119.1(9) .
F2 C7 F3 107.8(14) .
F2 C7 F1 107.8(13) .
F3 C7 F1 103.9(15) .
F2 C7 C4 112.0(16) .
F3 C7 C4 112.1(13) .
F1 C7 C4 112.8(13) .
C8 O1 V1 144.3(5) .
O1 C8 C11 105.8(7) .
O1 C8 C10 109.2(7) .
C11 C8 C10 114.4(9) .
O1 C8 C9 108.2(7) .
C11 C8 C9 112.1(9) .
C10 C8 C9 106.9(9) .
C12 O2 V1 126.0(4) .
O2 C12 C17 118.3(6) .
O2 C12 C13 120.7(6) .
C17 C12 C13 120.9(6) .
C14 C13 C12 116.9(6) .
C14 C13 C18 120.7(6) .
C12 C13 C18 122.4(6) .
C13 C14 C15 124.0(6) .
C14 C15 C16 117.7(6) .
C14 C15 C22 123.6(6) .
C16 C15 C22 118.7(6) .
C17 C16 C15 120.6(6) .
C16 C17 C12 119.4(6) .
C16 C17 C26 121.1(6) .
C12 C17 C26 119.5(6) .
C19 C18 C20 106.9(6) .
C19 C18 C21 109.2(6) .
C20 C18 C21 107.8(6) .
C19 C18 C13 111.0(6) .
C20 C18 C13 112.4(6) .
C21 C18 C13 109.4(6) .
C24 C22 C23 109.5(7) .
C24 C22 C15 108.7(6) .
C23 C22 C15 111.4(6) .
C24 C22 C25 112.4(8) .
C23 C22 C25 104.5(6) .
C15 C22 C25 110.4(6) .
C27 C26 C35 114.7(5) .
C27 C26 C17 112.7(5) .
C35 C26 C17 111.6(5) .
C29 C27 C28 117.9(6) .
C29 C27 C26 121.4(6) .
C28 C27 C26 120.2(5) .
C29 C28 C27 120.1(6) 2_666
C28 C29 C27 122.1(6) 2_666
C30 O3 V1 125.2(4) .
C35 C30 O3 118.8(6) .
C35 C30 C31 121.3(6) .
O3 C30 C31 119.9(6) .
C32 C31 C30 115.7(6) .
C32 C31 C36 122.1(6) .
C30 C31 C36 122.1(6) .
C33 C32 C31 124.4(6) .
C32 C33 C34 117.2(6) .
C32 C33 C40 123.0(6) .
C34 C33 C40 119.8(7) .
C35 C34 C33 121.1(7) .
C30 C35 C34 119.9(6) .
C30 C35 C26 119.3(6) .
C34 C35 C26 120.8(6) .
C39 C36 C38 111.9(8) .
C39 C36 C37 107.1(7) .
C38 C36 C37 106.4(6) .
C39 C36 C31 110.6(6) .
C38 C36 C31 109.5(6) .
C37 C36 C31 111.2(6) .
C43 C40 C41 114.0(9) .
C43 C40 C33 110.2(7) .
C41 C40 C33 112.6(7) .
C33 C40 C43X 114.3(15) .
C33 C40 C42X 117.8(16) .
C43X C40 C42X 109.1(18) .
C33 C40 C41X 106.0(16) .
C43X C40 C41X 103.6(18) .
C42X C40 C41X 104.5(17) .
C43 C40 C42 107.0(8) .
C41 C40 C42 104.5(7) .
C33 C40 C42 108.1(6) .
Cl2 C45 Cl1 126(3) .

loop_
_geom_bond_atom_site_label_1
_geom_bond_atom_site_label_2
_geom_bond_distance
_geom_bond_site_symmetry_2
V1 O4 1.603(5) .
V1 N1 1.603(5) .
V1 O1 1.734(5) .
V1 O3 1.802(4) .
V1 O2 1.803(5) .
N1 C1 1.441(12) .
C1 C2 1.361(15) .
C1 C6 1.363(16) .
C2 C3 1.387(15) .
C3 C4 1.328(13) .
C4 C5 1.343(13) .
C4 C7 1.52(2) .
C5 C6 1.392(16) .
C7 F2 1.35(2) .
C7 F3 1.353(16) .
C7 F1 1.357(16) .
O1 C8 1.455(9) .
C8 C11 1.484(12) .
C8 C10 1.506(13) .
C8 C9 1.530(13) .
O2 C12 1.385(7) .
C12 C17 1.399(9) .
C12 C13 1.412(9) .
C13 C14 1.370(9) .
C13 C18 1.546(10) .
C14 C15 1.390(10) .
C15 C16 1.400(9) .
C15 C22 1.538(9) .
C16 C17 1.391(9) .
C17 C26 1.537(8) .
C18 C19 1.530(10) .
C18 C20 1.533(10) .
C18 C21 1.543(10) .
C22 C24 1.512(12) .
C22 C23 1.522(10) .
C22 C25 1.545(11) .
C26 C27 1.535(8) .
C26 C35 1.535(9) .
C27 C29 1.387(9) .
C27 C28 1.402(9) .
C28 C29 1.386(9) 2_666
C29 C28 1.386(9) 2_666
O3 C30 1.387(8) .
C30 C35 1.373(9) .
C30 C31 1.428(9) .
C31 C32 1.391(9) .
C31 C36 1.540(10) .
C32 C33 1.382(10) .
C33 C34 1.398(9) .
C33 C40 1.536(10) .
C34 C35 1.390(9) .
C36 C39 1.521(11) .
C36 C38 1.523(10) .
C36 C37 1.532(10) .
C40 C43 1.502(10) .
C40 C41 1.527(11) .
C40 C43X 1.544(16) .
C40 C42X 1.57(2) .
C40 C41X 1.578(17) .
C40 C42 1.593(12) .
Cl1 C45 1.56(2) .
C45 Cl2 1.53(2) .

loop_
_geom_torsion_atom_site_label_1
_geom_torsion_atom_site_label_2
_geom_torsion_atom_site_label_3
_geom_torsion_atom_site_label_4
_geom_torsion
_geom_torsion_site_symmetry_4
C6 C1 C2 C3 -3.1(18) .
N1 C1 C2 C3 178.2(10) .
C1 C2 C3 C4 3(2) .
C2 C3 C4 C5 -1(2) .
C2 C3 C4 C7 -178.8(13) .
C3 C4 C5 C6 -1(3) .
C7 C4 C5 C6 176.6(15) .
C2 C1 C6 C5 1(2) .
N1 C1 C6 C5 179.7(13) .
C4 C5 C6 C1 1(3) .
C3 C4 C7 F2 -150.3(14) .
C5 C4 C7 F2 32(2) .
C3 C4 C7 F3 88.4(18) .
C5 C4 C7 F3 -89(2) .
C3 C4 C7 F1 -28(2) .
C5 C4 C7 F1 153.7(14) .
O4 V1 O1 C8 1.1(9) .
N1 V1 O1 C8 1.1(9) .
O3 V1 O1 C8 -117.3(8) .
O2 V1 O1 C8 118.3(8) .
V1 O1 C8 C11 179.8(8) .
V1 O1 C8 C10 -56.6(12) .
V1 O1 C8 C9 59.5(12) .
O4 V1 O2 C12 -42.7(5) .
N1 V1 O2 C12 -42.7(5) .
O1 V1 O2 C12 -163.8(5) .
O3 V1 O2 C12 73.3(5) .
V1 O2 C12 C17 -67.3(7) .
V1 O2 C12 C13 115.4(6) .
O2 C12 C13 C14 -175.4(6) .
C17 C12 C13 C14 7.4(10) .
O2 C12 C13 C18 3.7(10) .
C17 C12 C13 C18 -173.5(6) .
C12 C13 C14 C15 -4.1(11) .
C18 C13 C14 C15 176.8(6) .
C13 C14 C15 C16 -1.7(11) .
C13 C14 C15 C22 -179.3(7) .
C14 C15 C16 C17 4.4(10) .
C22 C15 C16 C17 -177.9(6) .
C15 C16 C17 C12 -1.2(10) .
C15 C16 C17 C26 179.5(6) .
O2 C12 C17 C16 177.8(6) .
C13 C12 C17 C16 -4.9(10) .
O2 C12 C17 C26 -2.9(9) .
C13 C12 C17 C26 174.4(6) .
C14 C13 C18 C19 112.3(8) .
C12 C13 C18 C19 -66.8(8) .
C14 C13 C18 C20 -7.4(10) .
C12 C13 C18 C20 173.6(6) .
C14 C13 C18 C21 -127.2(7) .
C12 C13 C18 C21 53.8(9) .
C14 C15 C22 C24 100.3(9) .
C16 C15 C22 C24 -77.3(9) .
C14 C15 C22 C23 -20.4(10) .
C16 C15 C22 C23 162.0(6) .
C14 C15 C22 C25 -136.0(8) .
C16 C15 C22 C25 46.4(9) .
C16 C17 C26 C27 52.6(8) .
C12 C17 C26 C27 -126.6(6) .
C16 C17 C26 C35 -78.2(7) .
C12 C17 C26 C35 102.6(7) .
C35 C26 C27 C29 -24.0(8) .
C17 C26 C27 C29 -153.2(6) .
C35 C26 C27 C28 164.3(5) .
C17 C26 C27 C28 35.1(8) .
C29 C27 C28 C29 -0.6(10) 2_666
C26 C27 C28 C29 171.4(6) 2_666
C28 C27 C29 C28 0.6(10) 2_666
C26 C27 C29 C28 -171.3(6) 2_666
O4 V1 O3 C30 41.5(6) .
N1 V1 O3 C30 41.5(6) .
O1 V1 O3 C30 162.9(5) .
O2 V1 O3 C30 -73.9(5) .
V1 O3 C30 C35 68.2(7) .
V1 O3 C30 C31 -114.0(6) .
C35 C30 C31 C32 -6.4(9) .
O3 C30 C31 C32 175.8(6) .
C35 C30 C31 C36 172.1(6) .
O3 C30 C31 C36 -5.7(9) .
C30 C31 C32 C33 2.0(10) .
C36 C31 C32 C33 -176.5(6) .
C31 C32 C33 C34 2.8(10) .
C31 C32 C33 C40 -177.0(6) .
C32 C33 C34 C35 -3.4(10) .
C40 C33 C34 C35 176.4(6) .
O3 C30 C35 C34 -176.2(6) .
C31 C30 C35 C34 6.0(9) .
O3 C30 C35 C26 3.8(8) .
C31 C30 C35 C26 -174.0(5) .
C33 C34 C35 C30 -0.9(10) .
C33 C34 C35 C26 179.1(6) .
C27 C26 C35 C30 126.2(6) .
C17 C26 C35 C30 -104.1(7) .
C27 C26 C35 C34 -53.8(8) .
C17 C26 C35 C34 75.9(7) .
C32 C31 C36 C39 -110.7(8) .
C30 C31 C36 C39 70.9(8) .
C32 C31 C36 C38 125.6(8) .
C30 C31 C36 C38 -52.9(9) .
C32 C31 C36 C37 8.3(9) .
C30 C31 C36 C37 -170.2(6) .
C32 C33 C40 C43 122.9(9) .
C34 C33 C40 C43 -56.9(11) .
C32 C33 C40 C41 -5.6(11) .
C34 C33 C40 C41 174.6(8) .
C32 C33 C40 C43X 156.8(19) .
C34 C33 C40 C43X -23(2) .
C32 C33 C40 C42X -73(2) .
C34 C33 C40 C42X 107.1(19) .
C32 C33 C40 C41X 43.3(17) .
C34 C33 C40 C41X -136.5(17) .
C32 C33 C40 C42 -120.5(8) .
C34 C33 C40 C42 59.7(8) .
